data_9002001
loop_
_publ_author_name
'Cruciani, G.'
'Gualtieri, A.'

_publ_section_title
;
 Dehydration dynamics of analcime by in situ synchrotron powder diffraction
 Sample at T = 632 K
;
_journal_name_full 'American Mineralogist'
_journal_page_first 112
_journal_page_last 119
_journal_volume 84
_journal_year 1999
_chemical_formula_sum 'Al0.95 H4 Na0.9 O6.22 Si2.05'
_chemical_name_mineral Analcime
_space_group_IT_number 142
_symmetry_space_group_name_Hall '-I 4bd 2c'
_symmetry_space_group_name_H-M 'I 41/a c d :2'
_cell_angle_alpha 90
_cell_angle_beta 90
_cell_angle_gamma 90
_cell_formula_units_Z 16
_cell_length_a 13.6717
_cell_length_b 13.6717
_cell_length_c 13.5996
_cell_volume 2541.974
_diffrn_ambient_temperature 632
_exptl_crystal_density_diffrn 2.168
_cod_original_sg_symbol_H-M 'I 41/a c d'
_cod_original_formula_sum '(Si2.05 Al.95) Na.9 O6.22 H4'
_cod_database_code 9002001

loop_
_symmetry_equiv_pos_as_xyz
x,y,z
1/2+x,1/2+y,1/2+z
1/4-y,3/4-x,3/4+z
3/4-y,1/4-x,1/4+z
1/4+y,3/4+x,3/4-z
3/4+y,1/4+x,1/4-z
1/4+y,3/4-x,1/4-z
3/4+y,1/4-x,3/4-z
1/4-y,3/4+x,1/4+z
3/4-y,1/4+x,3/4+z
1/2+x,-y,z
+x,1/2-y,1/2+z
1/2-x,y,-z
-x,1/2+y,1/2-z
1/2+x,y,1/2-z
+x,1/2+y,-z
1/2-x,-y,1/2+z
-x,1/2-y,+z
1/4+y,1/4+x,1/4+z
3/4+y,3/4+x,3/4+z
1/4-y,1/4-x,1/4-z
3/4-y,3/4-x,3/4-z
1/4-y,1/4+x,3/4-z
3/4-y,3/4+x,1/4-z
1/4+y,1/4-x,3/4+z
3/4+y,3/4-x,1/4+z
-x,y,1/2+z
1/2-x,1/2+y,+z
x,-y,1/2-z
1/2+x,1/2-y,-z
-x,-y,-z
1/2-x,1/2-y,1/2-z

loop_
_atom_site_label
_atom_site_type_symbol
_atom_site_fract_x
_atom_site_fract_y
_atom_site_fract_z
_atom_site_occupancy
_atom_site_U_iso_or_equiv
_atom_site_attached_hydrogens
_atom_site_symmetry_multiplicity
_atom_site_Wyckoff_symbol
Si1 Si 0.12350 0.15920 0.41340 0.57500 0.05800 . 32 g
Al1 Al 0.12350 0.15920 0.41340 0.42500 0.05800 . 32 g
Si2 Si 0.16570 0.41570 0.12500 0.90000 0.06000 . 16 f
Al2 Al 0.16570 0.41570 0.12500 0.10000 0.06000 . 16 f
Na11 Na 0.11670 0.01970 0.22490 0.35000 0.07900 . 32 g
Na12 Na 0.18400 0.18200 0.05700 0.06000 0.07900 . 32 g
Na21 Na 0.06000 0.21700 0.02500 0.04000 0.07900 . 32 g
O1 O 0.10360 0.37730 0.21970 1.00000 0.05900 . 32 g
O2 O 0.21830 0.10650 0.35580 1.00000 0.06800 . 32 g
O3 O 0.36120 0.22140 0.10410 1.00000 0.07900 . 32 g
Wat O 0.08500 0.16470 0.12500 0.11000 0.06600 2 16 f
